data_7213420
loop_
_publ_author_name
'Pigge, F. Christopher'
'Ghasedi, Fatemeh'
'Zheng, Zhanmiao'
'Rath, Nigam P.'
'Nichols, Gary'
'Chickos, James S.'

_publ_section_title
;
 Structural characterization of crystalline inclusion complexes formed
 from 1,3,5-triaroylbenzene derivatives---a new family of inclusion hosts
;
_journal_issue 12
_journal_name_full 'Journal of the Chemical Society, Perkin Transactions 2'
_journal_page_first 2458
_journal_paper_doi 10.1039/b005702i
_journal_year 2000
_chemical_formula_sum 'C30 H24 O6'
_chemical_formula_weight 480.49
_chemical_name_systematic
; 

 ? 

;
_space_group_IT_number 2
_symmetry_cell_setting triclinic
_symmetry_space_group_name_Hall '-P 1'
_symmetry_space_group_name_H-M 'P -1'
_atom_sites_solution_hydrogens geom
_atom_sites_solution_primary direct
_atom_sites_solution_secondary difmap
_audit_creation_method SHELXL-97
_cell_angle_alpha 108.261(2)
_cell_angle_beta 107.530(2)
_cell_angle_gamma 103.187(2)
_cell_formula_units_Z 4
_cell_length_a 13.7018(3)
_cell_length_b 14.3753(3)
_cell_length_c 14.4362(3)
_cell_measurement_reflns_used 8192
_cell_measurement_temperature 173(2)
_cell_measurement_theta_max 25.5
_cell_measurement_theta_min 2.0
_cell_volume 2406.02(11)
_computing_cell_refinement 'Bruker SMART'
_computing_data_collection 'Bruker SMART'
_computing_data_reduction 'Bruker SAINT'
_computing_molecular_graphics 'Bruker SHELXTL'
_computing_publication_material 'Bruker SHELXTL'
_computing_structure_refinement 'SHELXTL (Sheldrick, 1999)'
_computing_structure_solution 'SHELXTL (Sheldrick, 1999)'
_diffrn_ambient_temperature 173(2)
_diffrn_measured_fraction_theta_full 0.997
_diffrn_measured_fraction_theta_max 0.997
_diffrn_measurement_device_type 'CCD area detector'
_diffrn_measurement_method 'phi and omega scans'
_diffrn_radiation_monochromator graphite
_diffrn_radiation_source 'long-fine-focus sealed tube'
_diffrn_radiation_type MoK\a
_diffrn_radiation_wavelength 0.71073
_diffrn_reflns_av_R_equivalents 0.076
_diffrn_reflns_av_sigmaI/netI 0.0761
_diffrn_reflns_limit_h_max 15
_diffrn_reflns_limit_h_min -16
_diffrn_reflns_limit_k_max 16
_diffrn_reflns_limit_k_min -17
_diffrn_reflns_limit_l_max 17
_diffrn_reflns_limit_l_min -18
_diffrn_reflns_number 36777
_diffrn_reflns_theta_full 26.02
_diffrn_reflns_theta_max 26.02
_diffrn_reflns_theta_min 1.60
_exptl_absorpt_coefficient_mu 0.092
_exptl_absorpt_correction_T_max 0.9818
_exptl_absorpt_correction_T_min 0.9675
_exptl_absorpt_correction_type none
_exptl_crystal_colour colorless
_exptl_crystal_density_diffrn 1.326
_exptl_crystal_density_meas ?
_exptl_crystal_density_method 'not measured'
_exptl_crystal_description needle
_exptl_crystal_F_000 1008
_exptl_crystal_size_max 0.36
_exptl_crystal_size_mid 0.22
_exptl_crystal_size_min 0.20
_refine_diff_density_max 0.185
_refine_diff_density_min -0.182
_refine_diff_density_rms 0.041
_refine_ls_extinction_method none
_refine_ls_goodness_of_fit_ref 1.015
_refine_ls_hydrogen_treatment noref
_refine_ls_matrix_type full
_refine_ls_number_parameters 655
_refine_ls_number_reflns 9449
_refine_ls_number_restraints 0
_refine_ls_restrained_S_all 1.015
_refine_ls_R_factor_all 0.1145
_refine_ls_R_factor_gt 0.0471
_refine_ls_shift/su_max 0.000
_refine_ls_shift/su_mean 0.000
_refine_ls_structure_factor_coef Fsqd
_refine_ls_weighting_details 'calc w=1/[\s^2^(Fo^2^)+(0.0450P)^2^+0.0000P] where P=(Fo^2^+2Fc^2^)/3'
_refine_ls_weighting_scheme calc
_refine_ls_wR_factor_gt 0.0914
_refine_ls_wR_factor_ref 0.1098
_reflns_number_gt 5108
_reflns_number_total 9449
_reflns_threshold_expression >2sigma(I)
_cod_data_source_file b005702isup1.cif
_cod_data_source_block Compd11.noguest
_cod_depositor_comments
;
The following automatic conversions were performed:

'_symmetry_cell_setting' value 'Triclinic' changed to 'triclinic'
according to /home/saulius/struct/CIF-dictionaries/cif_core.dic
dictionary named 'cif_core.dic' version 2.4.2 from 2011-04-26.

Automatic conversion script
Id: cif_fix_values 1891 2012-01-12 08:04:46Z andrius 

The following automatic conversions were performed:

'_exptl_crystal_density_meas' value 'no' was changed to '?' - the
value is perceived as not measured.

Automatic conversion script
Id: cif_fix_values 3008 2015-01-20 13:52:24Z robertas 
;
_cod_original_cell_volume 2406.02(9)
_cod_original_sg_symbol_H-M P-1
_cod_database_code 7213420

loop_
_symmetry_equiv_pos_as_xyz
'x, y, z'
'-x, -y, -z'

loop_
_atom_site_label
_atom_site_type_symbol
_atom_site_fract_x
_atom_site_fract_y
_atom_site_fract_z
_atom_site_U_iso_or_equiv
_atom_site_adp_type
_atom_site_occupancy
_atom_site_symmetry_multiplicity
_atom_site_calc_flag
_atom_site_refinement_flags
O1 O 0.65419(12) 0.57783(12) 0.36725(12) 0.0431(4) Uani 1 1 d .
O2 O 0.14946(13) 0.42397(14) 0.26721(14) 0.0579(5) Uani 1 1 d .
O3 O 0.56571(12) 0.87289(12) 0.15583(12) 0.0407(4) Uani 1 1 d .
O4 O 0.44241(13) 0.80622(13) -0.32073(12) 0.0506(5) Uani 1 1 d .
O5 O 0.86957(12) 0.64714(12) 0.07293(12) 0.0411(4) Uani 1 1 d .
O6 O 0.80454(14) 0.16895(14) -0.04998(15) 0.0611(5) Uani 1 1 d .
O1' O 0.81554(14) 0.95049(13) 0.13895(13) 0.0508(5) Uani 1 1 d .
O2' O 0.85496(15) 1.40785(13) 0.41070(15) 0.0603(5) Uani 1 1 d .
O3' O 0.62979(13) 0.82939(13) 0.42883(13) 0.0494(4) Uani 1 1 d .
O4' O 0.87340(13) 0.84190(15) 0.87949(13) 0.0591(5) Uani 1 1 d .
O5' O 0.95402(13) 0.64778(12) 0.31315(12) 0.0444(4) Uani 1 1 d .
O6' O 1.40368(14) 0.86396(14) 0.30592(15) 0.0623(5) Uani 1 1 d .
C1 C 0.60390(16) 0.61128(16) 0.21374(16) 0.0285(5) Uani 1 1 d .
C2 C 0.56579(16) 0.68241(16) 0.18093(16) 0.0305(5) Uani 1 1 d .
H2 H 0.5162 0.7081 0.2056 0.037 Uiso 1 1 calc R
C3 C 0.60102(16) 0.71583(16) 0.11147(16) 0.0292(5) Uani 1 1 d .
C4 C 0.67404(16) 0.67859(16) 0.07659(16) 0.0316(5) Uani 1 1 d .
H4 H 0.6978 0.7016 0.0295 0.038 Uiso 1 1 calc R
C5 C 0.71329(16) 0.60780(16) 0.10950(16) 0.0297(5) Uani 1 1 d .
C6 C 0.67745(16) 0.57524(16) 0.17850(16) 0.0311(5) Uani 1 1 d .
H6 H 0.7038 0.5274 0.2019 0.037 Uiso 1 1 calc R
C7 C 0.57871(18) 0.57946(16) 0.29648(17) 0.0323(5) Uani 1 1 d .
C8 C 0.46538(17) 0.54495(16) 0.28976(16) 0.0298(5) Uani 1 1 d .
C9 C 0.44926(18) 0.53206(17) 0.37613(17) 0.0375(6) Uani 1 1 d .
H9 H 0.5112 0.5510 0.4395 0.045 Uiso 1 1 calc R
C10 C 0.34541(18) 0.49236(18) 0.37223(19) 0.0413(6) Uani 1 1 d .
H10 H 0.3365 0.4840 0.4322 0.050 Uiso 1 1 calc R
C11 C 0.25502(18) 0.46504(17) 0.28072(18) 0.0400(6) Uani 1 1 d .
C12 C 0.26923(18) 0.47778(18) 0.19363(18) 0.0409(6) Uani 1 1 d .
H12 H 0.2070 0.4592 0.1306 0.049 Uiso 1 1 calc R
C13 C 0.37267(18) 0.51704(16) 0.19798(17) 0.0357(6) Uani 1 1 d .
H13 H 0.3812 0.5253 0.1378 0.043 Uiso 1 1 calc R
C14 C 0.1300(2) 0.4116(2) 0.3552(2) 0.0709(9) Uani 1 1 d .
H14A H 0.1716 0.3708 0.3804 0.106 Uiso 1 1 calc R
H14B H 0.0517 0.3747 0.3326 0.106 Uiso 1 1 calc R
H14C H 0.1535 0.4807 0.4131 0.106 Uiso 1 1 calc R
C15 C 0.56939(16) 0.80075(18) 0.08579(17) 0.0310(5) Uani 1 1 d .
C16 C 0.54213(16) 0.79772(17) -0.02296(17) 0.0300(5) Uani 1 1 d .
C17 C 0.54568(18) 0.89021(18) -0.03649(18) 0.0365(6) Uani 1 1 d .
H17 H 0.5715 0.9542 0.0245 0.044 Uiso 1 1 calc R
C18 C 0.51277(19) 0.89077(18) -0.13569(18) 0.0412(6) Uani 1 1 d .
H18 H 0.5165 0.9547 -0.1431 0.049 Uiso 1 1 calc R
C19 C 0.47393(17) 0.79763(18) -0.22543(18) 0.0359(6) Uani 1 1 d .
C20 C 0.46968(17) 0.70410(18) -0.21542(18) 0.0365(6) Uani 1 1 d .
H20 H 0.4435 0.6403 -0.2767 0.044 Uiso 1 1 calc R
C21 C 0.50457(17) 0.70570(17) -0.11395(18) 0.0349(6) Uani 1 1 d .
H21 H 0.5027 0.6421 -0.1064 0.042 Uiso 1 1 calc R
C22 C 0.3995(2) 0.7135(2) -0.41567(19) 0.0567(7) Uani 1 1 d .
H22A H 0.4543 0.6800 -0.4154 0.085 Uiso 1 1 calc R
H22B H 0.3810 0.7312 -0.4775 0.085 Uiso 1 1 calc R
H22C H 0.3334 0.6652 -0.4197 0.085 Uiso 1 1 calc R
C23 C 0.80110(17) 0.57979(18) 0.07882(16) 0.0331(5) Uani 1 1 d .
C24 C 0.80344(16) 0.47229(17) 0.05197(16) 0.0311(5) Uani 1 1 d .
C25 C 0.89942(18) 0.45525(19) 0.05218(18) 0.0423(6) Uani 1 1 d .
H25 H 0.9636 0.5138 0.0754 0.051 Uiso 1 1 calc R
C26 C 0.90431(19) 0.3562(2) 0.0198(2) 0.0484(7) Uani 1 1 d .
H26 H 0.9710 0.3467 0.0210 0.058 Uiso 1 1 calc R
C27 C 0.81070(19) 0.27063(19) -0.01448(19) 0.0432(6) Uani 1 1 d .
C28 C 0.71452(18) 0.28542(18) -0.01420(18) 0.0410(6) Uani 1 1 d .
H28 H 0.6506 0.2267 -0.0372 0.049 Uiso 1 1 calc R
C29 C 0.71127(17) 0.38492(18) 0.01925(17) 0.0359(6) Uani 1 1 d .
H29 H 0.6450 0.3942 0.0201 0.043 Uiso 1 1 calc R
C30 C 0.9001(2) 0.1478(2) -0.0554(3) 0.0862(10) Uani 1 1 d .
H30A H 0.9268 0.1809 -0.0973 0.129 Uiso 1 1 calc R
H30B H 0.8819 0.0719 -0.0893 0.129 Uiso 1 1 calc R
H30C H 0.9571 0.1762 0.0168 0.129 Uiso 1 1 calc R
C1' C 0.84317(17) 0.92804(16) 0.29722(17) 0.0322(5) Uani 1 1 d .
C2' C 0.78517(17) 0.91702(16) 0.35958(16) 0.0338(5) Uani 1 1 d .
H2' H 0.7367 0.9541 0.3661 0.041 Uiso 1 1 calc R
C3' C 0.79781(17) 0.85176(16) 0.41265(16) 0.0322(5) Uani 1 1 d .
C4' C 0.86863(17) 0.79766(16) 0.40311(17) 0.0342(5) Uani 1 1 d .
H4' H 0.8774 0.7535 0.4396 0.041 Uiso 1 1 calc R
C5' C 0.92721(17) 0.80753(17) 0.34024(17) 0.0324(5) Uani 1 1 d .
C6' C 0.91351(17) 0.87263(16) 0.28710(17) 0.0338(5) Uani 1 1 d .
H6' H 0.9524 0.8793 0.2436 0.041 Uiso 1 1 calc R
C7' C 0.82589(17) 0.98999(18) 0.23147(18) 0.0354(6) Uani 1 1 d .
C8' C 0.82631(16) 1.09758(17) 0.27806(17) 0.0327(5) Uani 1 1 d .
C9' C 0.80185(18) 1.14897(19) 0.21200(19) 0.0405(6) Uani 1 1 d .
H9' H 0.7790 1.1120 0.1374 0.049 Uiso 1 1 calc R
C10' C 0.80992(19) 1.2520(2) 0.2520(2) 0.0444(6) Uani 1 1 d .
H10' H 0.7932 1.2860 0.2057 0.053 Uiso 1 1 calc R
C11' C 0.84296(18) 1.30582(19) 0.3614(2) 0.0412(6) Uani 1 1 d .
C12' C 0.86620(19) 1.25569(18) 0.42812(19) 0.0445(6) Uani 1 1 d .
H12' H 0.8877 1.2923 0.5025 0.053 Uiso 1 1 calc R
C13' C 0.85835(18) 1.15292(18) 0.38709(18) 0.0386(6) Uani 1 1 d .
H13' H 0.8750 1.1191 0.4336 0.046 Uiso 1 1 calc R
C14' C 0.8458(3) 1.4679(2) 0.3490(3) 0.0737(9) Uani 1 1 d .
H14D H 0.9007 1.4685 0.3185 0.111 Uiso 1 1 calc R
H14E H 0.8579 1.5399 0.3946 0.111 Uiso 1 1 calc R
H14F H 0.7723 1.4368 0.2915 0.111 Uiso 1 1 calc R
C15' C 0.72457(19) 0.83562(17) 0.46931(18) 0.0362(6) Uani 1 1 d .
C16' C 0.76630(17) 0.83118(16) 0.57496(17) 0.0327(5) Uani 1 1 d .
C17' C 0.68991(19) 0.79664(18) 0.61398(18) 0.0411(6) Uani 1 1 d .
H17' H 0.6140 0.7717 0.5701 0.049 Uiso 1 1 calc R
C18' C 0.72203(19) 0.79792(18) 0.71445(19) 0.0428(6) Uani 1 1 d .
H18' H 0.6689 0.7733 0.7393 0.051 Uiso 1 1 calc R
C19' C 0.83301(19) 0.83567(18) 0.77920(18) 0.0400(6) Uani 1 1 d .
C20' C 0.91021(19) 0.87054(19) 0.74206(18) 0.0445(6) Uani 1 1 d .
H20' H 0.9861 0.8966 0.7866 0.053 Uiso 1 1 calc R
C21' C 0.87706(18) 0.86736(17) 0.64096(18) 0.0377(6) Uani 1 1 d .
H21' H 0.9305 0.8902 0.6157 0.045 Uiso 1 1 calc R
C22' C 0.7982(2) 0.8086(2) 0.9223(2) 0.0617(8) Uani 1 1 d .
H22D H 0.7531 0.8526 0.9260 0.092 Uiso 1 1 calc R
H22E H 0.8386 0.8149 0.9940 0.092 Uiso 1 1 calc R
H22F H 0.7509 0.7354 0.8765 0.092 Uiso 1 1 calc R
C23' C 0.99248(18) 0.73810(18) 0.32316(17) 0.0351(6) Uani 1 1 d .
C24' C 1.10082(18) 0.77715(17) 0.32027(17) 0.0338(5) Uani 1 1 d .
C25' C 1.1484(2) 0.70461(19) 0.28430(19) 0.0450(6) Uani 1 1 d .
H25' H 1.1103 0.6321 0.2619 0.054 Uiso 1 1 calc R
C26' C 1.2485(2) 0.7359(2) 0.2808(2) 0.0535(7) Uani 1 1 d .
H26' H 1.2786 0.6851 0.2551 0.064 Uiso 1 1 calc R
C27' C 1.30682(19) 0.8420(2) 0.3148(2) 0.0438(6) Uani 1 1 d .
C28' C 1.26282(19) 0.91572(19) 0.35346(19) 0.0428(6) Uani 1 1 d .
H28' H 1.3023 0.9883 0.3782 0.051 Uiso 1 1 calc R
C29' C 1.16083(18) 0.88248(17) 0.35560(18) 0.0382(6) Uani 1 1 d .
H29' H 1.1310 0.9333 0.3821 0.046 Uiso 1 1 calc R
C30' C 1.4644(2) 0.9712(2) 0.3340(2) 0.0718(9) Uani 1 1 d .
H30D H 1.4184 0.9995 0.2927 0.108 Uiso 1 1 calc R
H30E H 1.5296 0.9754 0.3183 0.108 Uiso 1 1 calc R
H30F H 1.4866 1.0120 0.4103 0.108 Uiso 1 1 calc R

loop_
_atom_site_aniso_label
_atom_site_aniso_U_11
_atom_site_aniso_U_22
_atom_site_aniso_U_33
_atom_site_aniso_U_23
_atom_site_aniso_U_13
_atom_site_aniso_U_12
O1 0.0378(9) 0.0598(11) 0.0420(10) 0.0296(9) 0.0172(8) 0.0218(8)
O2 0.0397(10) 0.0667(13) 0.0608(12) 0.0198(10) 0.0279(9) 0.0062(9)
O3 0.0498(10) 0.0397(10) 0.0401(10) 0.0175(9) 0.0222(8) 0.0219(8)
O4 0.0643(11) 0.0499(11) 0.0367(10) 0.0200(9) 0.0182(9) 0.0188(9)
O5 0.0386(9) 0.0427(10) 0.0478(10) 0.0209(9) 0.0232(8) 0.0132(8)
O6 0.0606(12) 0.0469(12) 0.0809(14) 0.0220(11) 0.0287(11) 0.0341(10)
O1' 0.0690(12) 0.0510(11) 0.0383(10) 0.0208(9) 0.0238(9) 0.0250(9)
O2' 0.0860(14) 0.0413(11) 0.0770(13) 0.0372(11) 0.0418(11) 0.0333(10)
O3' 0.0361(10) 0.0669(12) 0.0503(11) 0.0288(10) 0.0180(8) 0.0198(9)
O4' 0.0569(11) 0.0903(15) 0.0446(11) 0.0376(11) 0.0275(9) 0.0281(10)
O5' 0.0517(10) 0.0332(10) 0.0530(11) 0.0222(9) 0.0242(8) 0.0130(8)
O6' 0.0519(11) 0.0580(12) 0.0942(15) 0.0338(12) 0.0446(11) 0.0254(10)
C1 0.0270(12) 0.0293(13) 0.0285(12) 0.0117(11) 0.0119(10) 0.0082(10)
C2 0.0251(11) 0.0313(13) 0.0326(12) 0.0120(11) 0.0097(10) 0.0098(10)
C3 0.0277(12) 0.0272(12) 0.0309(12) 0.0119(11) 0.0106(10) 0.0085(10)
C4 0.0332(12) 0.0313(13) 0.0306(12) 0.0147(11) 0.0137(10) 0.0084(10)
C5 0.0278(12) 0.0274(13) 0.0304(12) 0.0097(11) 0.0112(10) 0.0076(10)
C6 0.0297(12) 0.0313(13) 0.0315(12) 0.0142(11) 0.0117(10) 0.0084(10)
C7 0.0384(13) 0.0285(13) 0.0312(13) 0.0121(11) 0.0146(11) 0.0133(11)
C8 0.0348(13) 0.0264(12) 0.0322(13) 0.0139(11) 0.0161(11) 0.0116(10)
C9 0.0383(14) 0.0411(14) 0.0338(13) 0.0170(12) 0.0145(11) 0.0132(11)
C10 0.0453(15) 0.0433(15) 0.0417(14) 0.0198(13) 0.0248(13) 0.0138(12)
C11 0.0381(14) 0.0344(14) 0.0440(15) 0.0105(12) 0.0217(12) 0.0079(11)
C12 0.0334(13) 0.0443(15) 0.0377(14) 0.0137(12) 0.0126(11) 0.0082(11)
C13 0.0414(14) 0.0326(13) 0.0346(13) 0.0151(11) 0.0166(11) 0.0126(11)
C14 0.0562(18) 0.082(2) 0.076(2) 0.0264(18) 0.0458(17) 0.0094(16)
C15 0.0278(12) 0.0315(14) 0.0332(13) 0.0125(12) 0.0139(10) 0.0087(10)
C16 0.0291(12) 0.0286(13) 0.0346(13) 0.0141(11) 0.0143(10) 0.0107(10)
C17 0.0419(14) 0.0311(14) 0.0397(14) 0.0158(12) 0.0179(11) 0.0151(11)
C18 0.0544(15) 0.0333(15) 0.0450(15) 0.0213(13) 0.0234(13) 0.0193(12)
C19 0.0354(13) 0.0428(15) 0.0377(14) 0.0225(13) 0.0176(11) 0.0158(11)
C20 0.0365(13) 0.0340(14) 0.0355(14) 0.0112(12) 0.0153(11) 0.0097(11)
C21 0.0359(13) 0.0306(14) 0.0422(14) 0.0187(12) 0.0173(11) 0.0116(11)
C22 0.0586(17) 0.0609(19) 0.0407(15) 0.0169(15) 0.0184(13) 0.0122(14)
C23 0.0290(12) 0.0397(15) 0.0275(12) 0.0139(11) 0.0103(10) 0.0083(11)
C24 0.0281(12) 0.0384(14) 0.0284(12) 0.0142(11) 0.0121(10) 0.0131(11)
C25 0.0311(13) 0.0434(16) 0.0483(15) 0.0145(13) 0.0165(12) 0.0117(11)
C26 0.0347(14) 0.0528(18) 0.0605(17) 0.0189(15) 0.0201(13) 0.0255(13)
C27 0.0436(15) 0.0428(16) 0.0452(15) 0.0155(13) 0.0180(12) 0.0223(13)
C28 0.0347(14) 0.0386(15) 0.0473(15) 0.0156(13) 0.0160(12) 0.0125(12)
C29 0.0301(13) 0.0409(15) 0.0396(14) 0.0165(12) 0.0156(11) 0.0156(11)
C30 0.074(2) 0.073(2) 0.117(3) 0.027(2) 0.041(2) 0.0499(19)
C1' 0.0309(12) 0.0279(13) 0.0320(13) 0.0093(11) 0.0100(10) 0.0083(10)
C2' 0.0320(12) 0.0296(13) 0.0348(13) 0.0107(11) 0.0108(11) 0.0095(10)
C3' 0.0327(12) 0.0291(13) 0.0292(12) 0.0095(11) 0.0108(10) 0.0070(10)
C4' 0.0343(13) 0.0291(13) 0.0351(13) 0.0138(11) 0.0115(11) 0.0066(11)
C5' 0.0300(12) 0.0294(13) 0.0327(13) 0.0116(11) 0.0105(10) 0.0062(10)
C6' 0.0314(12) 0.0315(13) 0.0320(13) 0.0106(11) 0.0120(10) 0.0045(11)
C7' 0.0321(13) 0.0396(15) 0.0321(14) 0.0155(12) 0.0121(11) 0.0088(11)
C8' 0.0298(12) 0.0354(14) 0.0375(14) 0.0198(12) 0.0141(11) 0.0122(10)
C9' 0.0397(14) 0.0479(16) 0.0397(14) 0.0254(13) 0.0156(11) 0.0157(12)
C10' 0.0480(15) 0.0499(17) 0.0562(17) 0.0384(15) 0.0253(13) 0.0248(13)
C11' 0.0424(14) 0.0380(16) 0.0547(17) 0.0247(14) 0.0252(13) 0.0185(12)
C12' 0.0603(16) 0.0380(16) 0.0399(14) 0.0200(13) 0.0200(13) 0.0200(13)
C13' 0.0470(14) 0.0362(15) 0.0378(14) 0.0221(12) 0.0153(12) 0.0165(12)
C14' 0.098(2) 0.065(2) 0.112(3) 0.068(2) 0.065(2) 0.0490(18)
C15' 0.0348(14) 0.0313(14) 0.0396(14) 0.0123(12) 0.0157(11) 0.0093(11)
C16' 0.0323(13) 0.0282(13) 0.0366(13) 0.0120(11) 0.0159(11) 0.0085(10)
C17' 0.0352(13) 0.0423(15) 0.0440(15) 0.0158(13) 0.0185(12) 0.0099(11)
C18' 0.0395(15) 0.0488(16) 0.0468(15) 0.0228(13) 0.0253(13) 0.0125(12)
C19' 0.0486(15) 0.0451(15) 0.0375(14) 0.0216(13) 0.0225(12) 0.0225(12)
C20' 0.0355(14) 0.0564(17) 0.0413(15) 0.0206(13) 0.0159(12) 0.0145(12)
C21' 0.0381(14) 0.0369(14) 0.0412(14) 0.0180(12) 0.0205(12) 0.0100(11)
C22' 0.074(2) 0.078(2) 0.0513(17) 0.0339(16) 0.0389(16) 0.0303(16)
C23' 0.0428(14) 0.0323(14) 0.0305(13) 0.0151(11) 0.0138(11) 0.0119(11)
C24' 0.0399(13) 0.0322(14) 0.0342(13) 0.0153(11) 0.0173(11) 0.0154(11)
C25' 0.0508(16) 0.0335(14) 0.0557(16) 0.0188(13) 0.0257(13) 0.0178(12)
C26' 0.0585(18) 0.0440(17) 0.077(2) 0.0261(16) 0.0395(16) 0.0323(14)
C27' 0.0416(14) 0.0468(17) 0.0560(16) 0.0268(14) 0.0263(13) 0.0213(13)
C28' 0.0430(14) 0.0373(15) 0.0548(16) 0.0204(13) 0.0255(13) 0.0158(12)
C29' 0.0418(14) 0.0328(14) 0.0447(14) 0.0148(12) 0.0217(12) 0.0169(11)
C30' 0.0562(18) 0.066(2) 0.101(2) 0.0332(19) 0.0484(18) 0.0151(16)

loop_
_atom_type_symbol
_atom_type_description
_atom_type_scat_dispersion_real
_atom_type_scat_dispersion_imag
_atom_type_scat_source
C C 0.0033 0.0016 'International Tables Vol C Tables 4.2.6.8 and 6.1.1.4'
H H 0.0000 0.0000 'International Tables Vol C Tables 4.2.6.8 and 6.1.1.4'
O O 0.0106 0.0060 'International Tables Vol C Tables 4.2.6.8 and 6.1.1.4'

loop_
_geom_angle_atom_site_label_1
_geom_angle_atom_site_label_2
_geom_angle_atom_site_label_3
_geom_angle
C11 O2 C14 117.95(19)
C19 O4 C22 118.21(19)
C27 O6 C30 118.2(2)
C11' O2' C14' 118.1(2)
C19' O4' C22' 118.29(19)
C27' O6' C30' 117.9(2)
C6 C1 C2 119.85(18)
C6 C1 C7 116.96(19)
C2 C1 C7 122.84(19)
C1 C2 C3 119.6(2)
C4 C3 C2 119.79(19)
C4 C3 C15 120.57(18)
C2 C3 C15 119.27(19)
C3 C4 C5 121.09(19)
C6 C5 C4 118.5(2)
C6 C5 C23 122.78(19)
C4 C5 C23 118.41(18)
C1 C6 C5 121.2(2)
O1 C7 C8 120.38(18)
O1 C7 C1 118.05(19)
C8 C7 C1 121.47(18)
C9 C8 C13 117.72(19)
C9 C8 C7 118.70(19)
C13 C8 C7 123.41(18)
C10 C9 C8 121.7(2)
C11 C10 C9 119.6(2)
O2 C11 C10 124.7(2)
O2 C11 C12 115.6(2)
C10 C11 C12 119.6(2)
C13 C12 C11 120.5(2)
C12 C13 C8 120.9(2)
O3 C15 C16 120.1(2)
O3 C15 C3 119.03(19)
C16 C15 C3 120.8(2)
C21 C16 C17 117.7(2)
C21 C16 C15 123.34(19)
C17 C16 C15 118.8(2)
C18 C17 C16 121.5(2)
C17 C18 C19 119.8(2)
O4 C19 C20 124.0(2)
O4 C19 C18 115.4(2)
C20 C19 C18 120.5(2)
C19 C20 C21 118.6(2)
C20 C21 C16 121.9(2)
O5 C23 C24 120.5(2)
O5 C23 C5 118.5(2)
C24 C23 C5 121.01(18)
C25 C24 C29 117.5(2)
C25 C24 C23 119.36(19)
C29 C24 C23 122.98(19)
C26 C25 C24 122.1(2)
C25 C26 C27 119.1(2)
O6 C27 C28 115.3(2)
O6 C27 C26 124.7(2)
C28 C27 C26 120.0(2)
C29 C28 C27 120.1(2)
C28 C29 C24 121.1(2)
C2' C1' C6' 119.7(2)
C2' C1' C7' 122.4(2)
C6' C1' C7' 117.6(2)
C1' C2' C3' 120.3(2)
C4' C3' C2' 119.8(2)
C4' C3' C15' 122.82(19)
C2' C3' C15' 117.1(2)
C3' C4' C5' 120.6(2)
C6' C5' C4' 119.1(2)
C6' C5' C23' 122.49(19)
C4' C5' C23' 118.06(19)
C5' C6' C1' 120.5(2)
O1' C7' C8' 120.8(2)
O1' C7' C1' 118.0(2)
C8' C7' C1' 121.06(19)
C9' C8' C13' 118.2(2)
C9' C8' C7' 118.9(2)
C13' C8' C7' 122.71(19)
C10' C9' C8' 121.6(2)
C9' C10' C11' 119.1(2)
O2' C11' C12' 115.1(2)
O2' C11' C10' 124.7(2)
C12' C11' C10' 120.2(2)
C13' C12' C11' 120.1(2)
C12' C13' C8' 120.9(2)
O3' C15' C16' 120.0(2)
O3' C15' C3' 118.8(2)
C16' C15' C3' 121.20(19)
C21' C16' C17' 118.0(2)
C21' C16' C15' 123.79(19)
C17' C16' C15' 117.97(19)
C18' C17' C16' 121.6(2)
C17' C18' C19' 119.3(2)
O4' C19' C20' 115.8(2)
O4' C19' C18' 124.1(2)
C20' C19' C18' 120.1(2)
C21' C20' C19' 120.1(2)
C20' C21' C16' 121.0(2)
O5' C23' C24' 120.8(2)
O5' C23' C5' 117.86(19)
C24' C23' C5' 121.33(19)
C29' C24' C25' 117.5(2)
C29' C24' C23' 123.8(2)
C25' C24' C23' 118.6(2)
C26' C25' C24' 121.3(2)
C25' C26' C27' 120.5(2)
O6' C27' C28' 125.1(2)
O6' C27' C26' 115.5(2)
C28' C27' C26' 119.4(2)
C29' C28' C27' 119.3(2)
C28' C29' C24' 122.0(2)

loop_
_geom_bond_atom_site_label_1
_geom_bond_atom_site_label_2
_geom_bond_distance
O1 C7 1.226(2)
O2 C11 1.359(2)
O2 C14 1.429(3)
O3 C15 1.224(2)
O4 C19 1.367(2)
O4 C22 1.419(3)
O5 C23 1.229(2)
O6 C27 1.362(3)
O6 C30 1.428(3)
O1' C7' 1.225(2)
O2' C11' 1.360(3)
O2' C14' 1.420(3)
O3' C15' 1.222(3)
O4' C19' 1.351(3)
O4' C22' 1.421(3)
O5' C23' 1.228(2)
O6' C27' 1.347(3)
O6' C30' 1.432(3)
C1 C6 1.387(3)
C1 C2 1.393(3)
C1 C7 1.508(3)
C2 C3 1.399(3)
C3 C4 1.386(3)
C3 C15 1.498(3)
C4 C5 1.396(3)
C5 C6 1.391(3)
C5 C23 1.495(3)
C7 C8 1.481(3)
C8 C9 1.389(3)
C8 C13 1.397(3)
C9 C10 1.384(3)
C10 C11 1.379(3)
C11 C12 1.388(3)
C12 C13 1.375(3)
C15 C16 1.484(3)
C16 C21 1.390(3)
C16 C17 1.395(3)
C17 C18 1.369(3)
C18 C19 1.388(3)
C19 C20 1.387(3)
C20 C21 1.388(3)
C23 C24 1.481(3)
C24 C25 1.391(3)
C24 C29 1.393(3)
C25 C26 1.377(3)
C26 C27 1.385(3)
C27 C28 1.383(3)
C28 C29 1.375(3)
C1' C2' 1.389(3)
C1' C6' 1.395(3)
C1' C7' 1.497(3)
C2' C3' 1.394(3)
C3' C4' 1.387(3)
C3' C15' 1.496(3)
C4' C5' 1.399(3)
C5' C6' 1.394(3)
C5' C23' 1.498(3)
C7' C8' 1.479(3)
C8' C9' 1.389(3)
C8' C13' 1.394(3)
C9' C10' 1.374(3)
C10' C11' 1.394(3)
C11' C12' 1.380(3)
C12' C13' 1.373(3)
C15' C16' 1.486(3)
C16' C21' 1.393(3)
C16' C17' 1.397(3)
C17' C18' 1.376(3)
C18' C19' 1.389(3)
C19' C20' 1.388(3)
C20' C21' 1.374(3)
C23' C24' 1.481(3)
C24' C29' 1.387(3)
C24' C25' 1.399(3)
C25' C26' 1.363(3)
C26' C27' 1.394(3)
C27' C28' 1.386(3)
C28' C29' 1.383(3)

loop_
_geom_torsion_atom_site_label_1
_geom_torsion_atom_site_label_2
_geom_torsion_atom_site_label_3
_geom_torsion_atom_site_label_4
_geom_torsion
C6 C1 C2 C3 0.8(3)
C7 C1 C2 C3 173.89(19)
C1 C2 C3 C4 -0.5(3)
C1 C2 C3 C15 -173.49(18)
C2 C3 C4 C5 0.1(3)
C15 C3 C4 C5 173.00(19)
C3 C4 C5 C6 0.0(3)
C3 C4 C5 C23 -173.34(19)
C2 C1 C6 C5 -0.8(3)
C7 C1 C6 C5 -174.26(18)
C4 C5 C6 C1 0.4(3)
C23 C5 C6 C1 173.39(19)
C6 C1 C7 O1 39.3(3)
C2 C1 C7 O1 -133.9(2)
C6 C1 C7 C8 -137.1(2)
C2 C1 C7 C8 49.6(3)
O1 C7 C8 C9 13.4(3)
C1 C7 C8 C9 -170.3(2)
O1 C7 C8 C13 -161.7(2)
C1 C7 C8 C13 14.6(3)
C13 C8 C9 C10 0.4(3)
C7 C8 C9 C10 -174.9(2)
C8 C9 C10 C11 -0.3(4)
C14 O2 C11 C10 2.4(4)
C14 O2 C11 C12 -178.5(2)
C9 C10 C11 O2 179.0(2)
C9 C10 C11 C12 -0.1(4)
O2 C11 C12 C13 -178.9(2)
C10 C11 C12 C13 0.2(4)
C11 C12 C13 C8 0.0(3)
C9 C8 C13 C12 -0.3(3)
C7 C8 C13 C12 174.9(2)
C4 C3 C15 O3 -136.0(2)
C2 C3 C15 O3 37.0(3)
C4 C3 C15 C16 44.4(3)
C2 C3 C15 C16 -142.67(19)
O3 C15 C16 C21 -155.1(2)
C3 C15 C16 C21 24.5(3)
O3 C15 C16 C17 19.6(3)
C3 C15 C16 C17 -160.80(18)
C21 C16 C17 C18 0.4(3)
C15 C16 C17 C18 -174.5(2)
C16 C17 C18 C19 0.6(3)
C22 O4 C19 C20 2.0(3)
C22 O4 C19 C18 -178.5(2)
C17 C18 C19 O4 179.6(2)
C17 C18 C19 C20 -1.0(3)
O4 C19 C20 C21 179.7(2)
C18 C19 C20 C21 0.3(3)
C19 C20 C21 C16 0.8(3)
C17 C16 C21 C20 -1.1(3)
C15 C16 C21 C20 173.6(2)
C6 C5 C23 O5 -139.3(2)
C4 C5 C23 O5 33.7(3)
C6 C5 C23 C24 43.1(3)
C4 C5 C23 C24 -143.9(2)
O5 C23 C24 C25 19.7(3)
C5 C23 C24 C25 -162.6(2)
O5 C23 C24 C29 -155.9(2)
C5 C23 C24 C29 21.7(3)
C29 C24 C25 C26 1.1(3)
C23 C24 C25 C26 -174.8(2)
C24 C25 C26 C27 0.3(4)
C30 O6 C27 C28 178.2(2)
C30 O6 C27 C26 -1.8(4)
C25 C26 C27 O6 178.9(2)
C25 C26 C27 C28 -1.1(4)
O6 C27 C28 C29 -179.4(2)
C26 C27 C28 C29 0.5(4)
C27 C28 C29 C24 0.9(3)
C25 C24 C29 C28 -1.7(3)
C23 C24 C29 C28 174.0(2)
C6' C1' C2' C3' 0.6(3)
C7' C1' C2' C3' 174.86(19)
C1' C2' C3' C4' 0.0(3)
C1' C2' C3' C15' -174.09(19)
C2' C3' C4' C5' -0.3(3)
C15' C3' C4' C5' 173.44(19)
C3' C4' C5' C6' 0.0(3)
C3' C4' C5' C23' -173.22(19)
C4' C5' C6' C1' 0.6(3)
C23' C5' C6' C1' 173.5(2)
C2' C1' C6' C5' -0.9(3)
C7' C1' C6' C5' -175.45(18)
C2' C1' C7' O1' -133.1(2)
C6' C1' C7' O1' 41.3(3)
C2' C1' C7' C8' 49.6(3)
C6' C1' C7' C8' -136.0(2)
O1' C7' C8' C9' 7.5(3)
C1' C7' C8' C9' -175.26(19)
O1' C7' C8' C13' -167.4(2)
C1' C7' C8' C13' 9.8(3)
C13' C8' C9' C10' 0.8(3)
C7' C8' C9' C10' -174.4(2)
C8' C9' C10' C11' -0.3(3)
C14' O2' C11' C12' 172.3(2)
C14' O2' C11' C10' -7.7(3)
C9' C10' C11' O2' 179.4(2)
C9' C10' C11' C12' -0.6(3)
O2' C11' C12' C13' -179.1(2)
C10' C11' C12' C13' 0.9(3)
C11' C12' C13' C8' -0.4(3)
C9' C8' C13' C12' -0.4(3)
C7' C8' C13' C12' 174.6(2)
C4' C3' C15' O3' -136.7(2)
C2' C3' C15' O3' 37.2(3)
C4' C3' C15' C16' 45.7(3)
C2' C3' C15' C16' -140.4(2)
O3' C15' C16' C21' -160.5(2)
C3' C15' C16' C21' 17.2(3)
O3' C15' C16' C17' 14.1(3)
C3' C15' C16' C17' -168.2(2)
C21' C16' C17' C18' 0.0(3)
C15' C16' C17' C18' -174.9(2)
C16' C17' C18' C19' 0.8(4)
C22' O4' C19' C20' 179.2(2)
C22' O4' C19' C18' -0.5(4)
C17' C18' C19' O4' 179.0(2)
C17' C18' C19' C20' -0.7(4)
O4' C19' C20' C21' -180.0(2)
C18' C19' C20' C21' -0.3(4)
C19' C20' C21' C16' 1.2(4)
C17' C16' C21' C20' -1.0(3)
C15' C16' C21' C20' 173.6(2)
C6' C5' C23' O5' -136.0(2)
C4' C5' C23' O5' 37.0(3)
C6' C5' C23' C24' 45.1(3)
C4' C5' C23' C24' -142.0(2)
O5' C23' C24' C29' -164.0(2)
C5' C23' C24' C29' 14.9(3)
O5' C23' C24' C25' 13.1(3)
C5' C23' C24' C25' -168.0(2)
C29' C24' C25' C26' -2.1(3)
C23' C24' C25' C26' -179.3(2)
C24' C25' C26' C27' 1.0(4)
C30' O6' C27' C28' -2.8(4)
C30' O6' C27' C26' 176.6(2)
C25' C26' C27' O6' -178.7(2)
C25' C26' C27' C28' 0.7(4)
O6' C27' C28' C29' 178.1(2)
C26' C27' C28' C29' -1.3(4)
C27' C28' C29' C24' 0.1(3)
C25' C24' C29' C28' 1.5(3)
C23' C24' C29' C28' 178.7(2)
